data_7042729
loop_
_publ_author_name
'Zhang, Tianle'
'Zhu, Jin-jin'
'Hu, Peng'
'Zhou, Ke-ke'
'Li, Bao'

_publ_section_title
;
 Silver(I)-organic frameworks constructed from silver(I)
 3,6-pyrazyldiethynide and 3,8-1,10-phenanthrolyldiethynide complexes
;
_journal_name_full 'Dalton Trans.'
_journal_paper_doi 10.1039/C7DT01061C
_journal_year 2017
_chemical_formula_sum 'C16 H6 Ag8 N8 O18'
_chemical_formula_weight 1461.25
_chemical_name_systematic
;
 ?
;
_space_group_IT_number 33
_symmetry_cell_setting orthorhombic
_symmetry_space_group_name_Hall 'P 2c -2n'
_symmetry_space_group_name_H-M 'P n a 21'
_atom_sites_solution_hydrogens geom
_atom_sites_solution_primary direct
_atom_sites_solution_secondary difmap
_audit_creation_method SHELXL-97
_audit_update_record
;
2017-03-15 deposited with the CCDC.
2017-04-19 downloaded from the CCDC.
;
_cell_angle_alpha 90.00
_cell_angle_beta 90.00
_cell_angle_gamma 90.00
_cell_formula_units_Z 4
_cell_length_a 7.7110(15)
_cell_length_b 18.586(4)
_cell_length_c 20.928(4)
_cell_measurement_reflns_used 6058
_cell_measurement_temperature 293(2)
_cell_measurement_theta_max 27.72
_cell_measurement_theta_min 1.95
_cell_volume 2999.3(10)
_computing_cell_refinement 'Bruker SMART'
_computing_data_collection 'Bruker SMART'
_computing_data_reduction 'Bruker SAIT'
_computing_molecular_graphics 'Bruker SHELXTL'
_computing_publication_material 'Bruker SHELXTL'
_computing_structure_refinement 'SHELXL-97 (Sheldrick, 1997)'
_computing_structure_solution 'SHELXS-97 (Sheldrick, 1990)'
_diffrn_ambient_temperature 293(2)
_diffrn_measured_fraction_theta_full 0.990
_diffrn_measured_fraction_theta_max 0.990
_diffrn_measurement_device_type 'CCD area detector'
_diffrn_measurement_method 'phi and omega scans'
_diffrn_radiation_monochromator graphite
_diffrn_radiation_source 'fine-focus sealed tube'
_diffrn_radiation_type MoK\a
_diffrn_radiation_wavelength 0.71073
_diffrn_reflns_av_R_equivalents 0.0848
_diffrn_reflns_av_sigmaI/netI 0.0608
_diffrn_reflns_limit_h_max 10
_diffrn_reflns_limit_h_min 0
_diffrn_reflns_limit_k_max 24
_diffrn_reflns_limit_k_min -24
_diffrn_reflns_limit_l_max 27
_diffrn_reflns_limit_l_min -27
_diffrn_reflns_number 10443
_diffrn_reflns_theta_full 27.72
_diffrn_reflns_theta_max 27.72
_diffrn_reflns_theta_min 1.95
_exptl_absorpt_coefficient_mu 5.202
_exptl_absorpt_correction_T_max 0.858
_exptl_absorpt_correction_T_min 0.826
_exptl_absorpt_correction_type multi-scan
_exptl_crystal_colour yellow
_exptl_crystal_density_diffrn 3.236
_exptl_crystal_density_method 'not measured'
_exptl_crystal_description needle
_exptl_crystal_F_000 2712
_exptl_crystal_size_max 0.20
_exptl_crystal_size_mid 0.03
_exptl_crystal_size_min 0.03
_refine_diff_density_max 1.540
_refine_diff_density_min -1.284
_refine_diff_density_rms 0.211
_refine_ls_abs_structure_details 'Flack H D (1983), Acta Cryst. A39, 876-881'
_refine_ls_abs_structure_Flack 0.51(6)
_refine_ls_extinction_method none
_refine_ls_goodness_of_fit_ref 1.029
_refine_ls_hydrogen_treatment mixed
_refine_ls_matrix_type full
_refine_ls_number_parameters 501
_refine_ls_number_reflns 6642
_refine_ls_number_restraints 37
_refine_ls_restrained_S_all 1.026
_refine_ls_R_factor_all 0.0682
_refine_ls_R_factor_gt 0.0636
_refine_ls_shift/su_max 0.000
_refine_ls_shift/su_mean 0.000
_refine_ls_structure_factor_coef Fsqd
_refine_ls_weighting_details 'calc w=1/[\s^2^(Fo^2^)+(0.1261P)^2^+7.6636P] where P=(Fo^2^+2Fc^2^)/3'
_refine_ls_weighting_scheme calc
_refine_ls_wR_factor_gt 0.1747
_refine_ls_wR_factor_ref 0.1826
_reflns_number_gt 6058
_reflns_number_total 6642
_reflns_threshold_expression >2sigma(I)
_cod_data_source_file c7dt01061c1.cif
_cod_data_source_block 2
_cod_original_sg_symbol_H-M Pna21
_cod_database_code 7042729

loop_
_symmetry_equiv_pos_as_xyz
'x, y, z'
'-x, -y, z+1/2'
'x+1/2, -y+1/2, z'
'-x+1/2, y+1/2, z+1/2'

loop_
_atom_site_label
_atom_site_type_symbol
_atom_site_fract_x
_atom_site_fract_y
_atom_site_fract_z
_atom_site_U_iso_or_equiv
_atom_site_adp_type
_atom_site_occupancy
_atom_site_symmetry_multiplicity
_atom_site_calc_flag
_atom_site_refinement_flags
_atom_site_disorder_group
Ag3A Ag 1.069(2) -0.1876(7) 0.7539(9) 0.071(4) Uani 0.15 1 d P .
Ag3 Ag 1.1347(2) -0.18993(14) 0.76038(13) 0.0498(4) Uani 0.85 1 d P 1
Ag2 Ag 0.90048(14) -0.10165(6) 0.84258(7) 0.0643(3) Uani 1 1 d . .
Ag1 Ag 1.29688(14) -0.09117(6) 0.85384(6) 0.0584(3) Uani 1 1 d . 1
C9A C 1.104(4) 0.2546(17) 0.7774(14) 0.034(5) Uani 0.30 1 d PU .
Ag4 Ag 0.76342(13) 0.58151(4) 0.66177(6) 0.0533(2) Uani 1 1 d . .
Ag7 Ag 1.09550(14) 0.59489(6) 0.47139(6) 0.0597(3) Uani 1 1 d . 1
Ag5 Ag 0.9785(3) 0.68442(12) 0.57555(10) 0.0525(4) Uani 0.80 1 d P 1
Ag6 Ag 0.71648(14) 0.60521(7) 0.49231(8) 0.0739(4) Uani 1 1 d . 1
O7 O 1.2232(12) -0.3127(5) 0.7567(6) 0.062(2) Uani 1 1 d . .
O8 O 0.9769(12) -0.3091(5) 0.7048(5) 0.055(2) Uani 1 1 d . .
O11 O 1.0661(12) 0.8218(6) 0.6181(5) 0.060(2) Uani 1 1 d . .
N1 N 1.0376(12) 0.3429(5) 0.6941(5) 0.0456(19) Uani 1 1 d . .
N4 N 0.8817(16) -0.2579(6) 0.9021(5) 0.055(2) Uani 1 1 d . .
O12 O 0.7973(14) 0.7964(6) 0.5905(7) 0.075(3) Uani 1 1 d . .
C14 C 1.0917(17) 0.1285(7) 0.7629(6) 0.054(3) Uani 1 1 d . .
H14 H 1.1326 0.1210 0.8041 0.065 Uiso 1 1 d R .
C11 C 1.0104(12) 0.2096(5) 0.6772(5) 0.0374(18) Uani 1 1 d . .
N2 N 1.0703(13) 0.1982(5) 0.7400(5) 0.0454(19) Uani 1 1 d . .
C12 C 0.9937(15) 0.0797(5) 0.6589(7) 0.049(2) Uani 1 1 d . .
H12 H 0.9700 0.0397 0.6337 0.058 Uiso 1 1 d R .
C3 C 0.9588(15) 0.4286(6) 0.6087(5) 0.043(2) Uani 1 1 d . .
C7 C 1.0213(18) 0.4135(5) 0.6718(6) 0.051(3) Uani 1 1 d . .
H7 H 1.0482 0.4509 0.6996 0.061 Uiso 1 1 d R .
O13 O 0.6990(19) 0.6855(5) 0.3966(5) 0.069(3) Uani 1 1 d . .
C6 C 0.9967(12) 0.2845(6) 0.6536(5) 0.041(2) Uani 1 1 d . .
O16 O 0.4141(14) 0.5708(7) 0.4689(8) 0.085(4) Uani 1 1 d . .
C1 C 0.9213(14) 0.5635(6) 0.5584(6) 0.047(2) Uani 1 1 d . .
N6 N 0.9086(11) 0.8436(5) 0.6095(5) 0.046(2) Uani 1 1 d . .
N8 N 0.4171(17) 0.5038(9) 0.4680(7) 0.078(4) Uani 1 1 d . .
C2 C 0.9360(15) 0.5019(6) 0.5852(6) 0.047(2) Uani 1 1 d . .
N3 N 1.6159(17) 0.0120(9) 0.8522(7) 0.073(4) Uani 1 1 d . .
C13 C 1.0577(16) 0.0670(6) 0.7215(7) 0.053(3) Uani 1 1 d . .
C5 C 0.9334(13) 0.2971(5) 0.5882(4) 0.0359(18) Uani 1 1 d U .
O9 O 1.0860(16) -0.4163(5) 0.7312(6) 0.069(3) Uani 1 1 d . .
O5 O 0.9447(18) -0.2669(5) 0.8478(6) 0.076(3) Uani 1 1 d . .
O10 O 0.869(2) 0.9078(6) 0.6184(10) 0.094(5) Uani 1 1 d . .
O18 O 0.2710(17) 0.4717(9) 0.4644(8) 0.103(5) Uani 1 1 d . .
O2 O 1.4754(19) 0.0492(9) 0.8545(7) 0.095(4) Uani 1 1 d . .
O3 O 1.6048(14) -0.0549(8) 0.8713(7) 0.077(3) Uani 1 1 d . .
N5 N 1.0989(12) -0.3478(5) 0.7301(5) 0.0443(19) Uani 1 1 d . .
C4 C 0.9179(13) 0.3688(6) 0.5671(6) 0.045(2) Uani 1 1 d . .
H4 H 0.8849 0.3786 0.5253 0.054 Uiso 1 1 d R .
O6 O 0.837(2) -0.3138(5) 0.9334(6) 0.084(4) Uani 1 1 d . .
O4 O 0.867(3) -0.1951(6) 0.9258(7) 0.100(5) Uani 1 1 d . .
O1 O 1.7579(19) 0.0371(7) 0.8357(14) 0.137(10) Uani 1 1 d . .
C8 C 0.893(2) 0.2353(10) 0.5512(10) 0.054(4) Uani 0.70 1 d PU .
H8 H 0.8641 0.2422 0.5085 0.065 Uiso 1 1 d R .
C10 C 0.9674(15) 0.1519(6) 0.6337(6) 0.044(2) Uani 1 1 d . .
O17 O 0.5623(18) 0.4701(9) 0.4703(11) 0.118(7) Uani 1 1 d U .
C9 C 0.909(2) 0.1667(11) 0.5713(9) 0.053(4) Uani 0.70 1 d PU .
H9 H 0.8664 0.1294 0.5461 0.064 Uiso 1 1 d R .
C15 C 1.0937(16) -0.0060(7) 0.7440(8) 0.059(3) Uani 1 1 d . .
C16 C 1.1192(17) -0.0683(6) 0.7692(6) 0.051(3) Uani 1 1 d . .
N7 N 0.6428(14) 0.7437(5) 0.4254(5) 0.051(2) Uani 1 1 d . .
O15 O 0.653(2) 0.8050(6) 0.3972(6) 0.088(4) Uani 1 1 d . .
Ag8 Ag 1.1249(2) 0.31112(8) 0.80145(7) 0.0597(4) Uani 0.70 1 d P 1
Ag8A Ag 0.8811(4) 0.18496(14) 0.52484(12) 0.0464(6) Uani 0.30 1 d P 2
O14 O 0.5783(18) 0.7336(6) 0.4804(5) 0.075(3) Uani 1 1 d . 2
Ag5A Ag 0.9029(14) 0.6871(4) 0.5688(5) 0.060(2) Uani 0.20 1 d P .
C8A C 1.087(5) 0.325(2) 0.758(2) 0.049(8) Uani 0.30 1 d PU .

loop_
_atom_site_aniso_label
_atom_site_aniso_U_11
_atom_site_aniso_U_22
_atom_site_aniso_U_33
_atom_site_aniso_U_23
_atom_site_aniso_U_13
_atom_site_aniso_U_12
Ag3A 0.115(12) 0.027(4) 0.071(7) 0.002(3) 0.011(9) -0.010(7)
Ag3 0.0605(9) 0.0335(6) 0.0555(8) 0.0030(5) 0.0053(8) 0.0009(7)
Ag2 0.0543(5) 0.0590(6) 0.0795(8) 0.0027(5) 0.0175(5) -0.0014(4)
Ag1 0.0571(5) 0.0562(5) 0.0618(6) 0.0031(4) -0.0014(5) 0.0054(4)
C9A 0.034(6) 0.034(6) 0.034(6) 0.0001(10) -0.0003(10) -0.0003(10)
Ag4 0.0607(5) 0.0436(4) 0.0557(5) 0.0001(4) 0.0125(4) 0.0004(3)
Ag7 0.0592(6) 0.0551(5) 0.0649(6) 0.0013(4) 0.0172(4) -0.0002(4)
Ag5 0.0714(10) 0.0359(6) 0.0501(8) 0.0012(5) 0.0060(9) -0.0082(8)
Ag6 0.0467(5) 0.0709(7) 0.1042(10) 0.0341(7) -0.0070(5) 0.0062(4)
O7 0.046(4) 0.061(5) 0.079(6) -0.020(5) -0.003(4) -0.005(4)
O8 0.055(5) 0.051(5) 0.059(5) -0.001(4) -0.002(4) 0.006(4)
O11 0.049(4) 0.063(5) 0.068(6) -0.004(4) -0.001(4) 0.003(4)
N1 0.042(4) 0.039(4) 0.057(5) 0.009(4) -0.002(4) 0.001(3)
N4 0.073(6) 0.047(5) 0.045(5) 0.006(4) -0.011(4) 0.004(4)
O12 0.058(5) 0.059(5) 0.108(9) -0.025(6) -0.005(6) -0.012(4)
C14 0.069(7) 0.048(6) 0.046(6) 0.011(5) -0.003(5) 0.011(5)
C11 0.037(4) 0.034(4) 0.042(5) 0.008(4) 0.002(3) 0.009(3)
N2 0.056(5) 0.041(4) 0.039(4) -0.001(3) -0.006(4) 0.003(4)
C12 0.056(5) 0.031(4) 0.059(6) -0.001(4) -0.007(5) 0.002(4)
C3 0.050(5) 0.039(5) 0.042(5) 0.005(4) 0.001(4) 0.003(4)
C7 0.071(8) 0.029(4) 0.053(6) 0.004(4) -0.012(5) 0.002(4)
O13 0.125(9) 0.034(4) 0.049(5) -0.004(3) 0.019(6) 0.008(5)
C6 0.039(4) 0.045(5) 0.041(5) 0.008(4) 0.003(4) 0.008(3)
O16 0.049(5) 0.069(7) 0.137(13) 0.022(8) 0.013(6) 0.000(5)
C1 0.048(5) 0.037(5) 0.058(6) 0.009(4) -0.007(4) -0.002(4)
N6 0.043(4) 0.041(4) 0.055(5) 0.003(4) 0.009(4) 0.002(3)
N8 0.067(7) 0.090(11) 0.077(9) -0.035(8) 0.004(6) 0.000(6)
C2 0.045(5) 0.043(5) 0.054(6) 0.005(5) 0.010(4) 0.004(4)
N3 0.065(7) 0.086(9) 0.069(7) -0.029(7) -0.002(6) 0.010(6)
C13 0.049(5) 0.033(5) 0.075(8) 0.006(5) 0.015(5) 0.003(4)
C5 0.041(4) 0.031(4) 0.036(4) 0.005(3) 0.002(3) 0.006(3)
O9 0.087(7) 0.040(4) 0.079(7) 0.003(4) -0.018(6) -0.003(4)
O5 0.111(8) 0.049(5) 0.067(6) -0.003(5) 0.024(6) -0.019(5)
O10 0.099(9) 0.041(5) 0.144(13) -0.029(7) -0.017(9) 0.013(5)
O18 0.068(7) 0.123(12) 0.118(11) -0.063(10) 0.011(7) -0.033(7)
O2 0.094(9) 0.104(10) 0.088(8) -0.007(8) -0.014(7) 0.036(8)
O3 0.060(6) 0.087(8) 0.083(7) 0.016(6) 0.021(5) 0.001(5)
N5 0.052(5) 0.032(4) 0.049(5) -0.004(4) -0.005(4) 0.005(3)
C4 0.045(5) 0.038(5) 0.052(6) -0.003(4) 0.001(4) 0.010(4)
O6 0.139(12) 0.050(5) 0.062(6) 0.004(4) 0.036(7) -0.009(6)
O4 0.197(18) 0.041(5) 0.063(7) -0.010(5) -0.017(8) 0.006(7)
O1 0.075(8) 0.058(7) 0.28(3) -0.051(13) 0.030(11) -0.010(6)
C8 0.054(4) 0.054(4) 0.054(4) 0.0000(10) -0.0003(10) 0.0001(10)
C10 0.050(5) 0.033(4) 0.049(5) -0.002(4) -0.006(4) -0.003(4)
O17 0.064(6) 0.104(10) 0.187(18) -0.054(12) -0.008(9) 0.028(7)
C9 0.053(4) 0.053(4) 0.053(4) -0.0003(10) 0.0001(10) -0.0002(10)
C15 0.050(6) 0.038(6) 0.089(10) 0.010(6) 0.012(6) 0.002(4)
C16 0.066(7) 0.036(5) 0.051(6) 0.004(4) -0.001(5) 0.005(5)
N7 0.066(6) 0.041(5) 0.047(5) 0.001(4) -0.009(4) 0.003(4)
O15 0.152(13) 0.044(5) 0.070(7) 0.008(5) 0.006(8) -0.006(7)
Ag8 0.0911(10) 0.0452(6) 0.0428(6) -0.0002(5) -0.0121(6) -0.0002(6)
Ag8A 0.0732(17) 0.0354(12) 0.0307(11) -0.0004(9) -0.0115(11) -0.0030(11)
O14 0.119(9) 0.057(6) 0.049(5) -0.013(4) 0.008(5) 0.012(6)
Ag5A 0.095(6) 0.031(3) 0.053(3) -0.001(2) 0.001(4) -0.004(4)
C8A 0.049(8) 0.049(8) 0.049(8) 0.0001(10) 0.0000(10) 0.0000(10)

loop_
_atom_type_symbol
_atom_type_description
_atom_type_scat_dispersion_real
_atom_type_scat_dispersion_imag
_atom_type_scat_source
C C 0.0033 0.0016 'International Tables Vol C Tables 4.2.6.8 and 6.1.1.4'
H H 0.0000 0.0000 'International Tables Vol C Tables 4.2.6.8 and 6.1.1.4'
N N 0.0061 0.0033 'International Tables Vol C Tables 4.2.6.8 and 6.1.1.4'
O O 0.0106 0.0060 'International Tables Vol C Tables 4.2.6.8 and 6.1.1.4'
Ag Ag -0.8971 1.1015 'International Tables Vol C Tables 4.2.6.8 and 6.1.1.4'

loop_
_geom_angle_atom_site_label_1
_geom_angle_atom_site_label_2
_geom_angle_atom_site_label_3
_geom_angle
_geom_angle_site_symmetry_1
_geom_angle_site_symmetry_3
Ag3 Ag3A C16 83.1(18) . .
Ag3 Ag3A O8 107(2) . .
C16 Ag3A O8 163.0(9) . .
Ag3 Ag3A Ag2 109(2) . .
C16 Ag3A Ag2 54.8(5) . .
O8 Ag3A Ag2 130.1(7) . .
Ag3 Ag3A Ag4 75(2) . 3
C16 Ag3A Ag4 52.6(5) . 3
O8 Ag3A Ag4 115.8(7) . 3
Ag2 Ag3A Ag4 105.9(4) . 3
Ag3 Ag3A Ag1 50.4(19) . .
C16 Ag3A Ag1 44.2(4) . .
O8 Ag3A Ag1 151.9(7) . .
Ag2 Ag3A Ag1 60.5(3) . .
Ag4 Ag3A Ag1 77.9(3) 3 .
Ag3A Ag3 C16 83.6(18) . .
Ag3A Ag3 O7 110.3(18) . .
C16 Ag3 O7 166.1(4) . .
Ag3A Ag3 Ag1 122(2) . .
C16 Ag3 Ag1 49.5(3) . .
O7 Ag3 Ag1 119.6(3) . .
Ag3A Ag3 Ag2 61(2) . .
C16 Ag3 Ag2 51.3(3) . .
O7 Ag3 Ag2 135.9(3) . .
Ag1 Ag3 Ag2 62.22(7) . .
Ag3A Ag3 Ag4 95(2) . 3
C16 Ag3 Ag4 54.2(3) . 3
O7 Ag3 Ag4 121.2(3) . 3
Ag1 Ag3 Ag4 84.25(7) . 3
Ag2 Ag3 Ag4 102.93(8) . 3
C16 Ag2 O4 135.7(6) . .
C16 Ag2 O3 135.4(4) . 1_455
O4 Ag2 O3 88.9(6) . 1_455
C16 Ag2 Ag3A 51.9(4) . .
O4 Ag2 Ag3A 96.6(5) . .
O3 Ag2 Ag3A 141.6(5) 1_455 .
C16 Ag2 Ag3 48.6(3) . .
O4 Ag2 Ag3 94.7(4) . .
O3 Ag2 Ag3 151.2(4) 1_455 .
Ag3A Ag2 Ag3 9.6(4) . .
C16 Ag2 Ag1 47.4(3) . .
O4 Ag2 Ag1 95.4(5) . .
O3 Ag2 Ag1 149.6(4) 1_455 .
Ag3A Ag2 Ag1 67.8(4) . .
Ag3 Ag2 Ag1 58.48(5) . .
C16 Ag1 O6 137.7(5) . 3_545
C16 Ag1 O3 129.5(4) . .
O6 Ag1 O3 88.5(5) 3_545 .
C16 Ag1 Ag3 49.3(3) . .
O6 Ag1 Ag3 93.2(3) 3_545 .
O3 Ag1 Ag3 131.8(3) . .
C16 Ag1 Ag2 49.8(3) . .
O6 Ag1 Ag2 97.7(4) 3_545 .
O3 Ag1 Ag2 167.2(3) . .
Ag3 Ag1 Ag2 59.30(5) . .
C16 Ag1 Ag3A 44.1(4) . .
O6 Ag1 Ag3A 96.2(5) 3_545 .
O3 Ag1 Ag3A 139.0(5) . .
Ag3 Ag1 Ag3A 7.9(3) . .
Ag2 Ag1 Ag3A 51.7(3) . .
Ag8 C9A N2 169(3) . .
Ag8 C9A C8A 45(2) . .
N2 C9A C8A 124(3) . .
C1 Ag4 C16 166.4(3) . 3_455
C1 Ag4 O11 94.3(4) . 3_465
C16 Ag4 O11 97.3(4) 3_455 3_465
C1 Ag4 C2 29.3(4) . .
C16 Ag4 C2 137.1(4) 3_455 .
O11 Ag4 C2 119.9(4) 3_465 .
C1 Ag4 C15 138.7(4) . 3_455
C16 Ag4 C15 29.2(4) 3_455 3_455
O11 Ag4 C15 108.8(4) 3_465 3_455
C2 Ag4 C15 111.6(4) . 3_455
C1 Ag4 Ag5A 49.1(3) . .
C16 Ag4 Ag5A 144.1(3) 3_455 .
O11 Ag4 Ag5A 60.7(3) 3_465 .
C2 Ag4 Ag5A 77.5(3) . .
C15 Ag4 Ag5A 169.3(3) 3_455 .
C1 Ag4 Ag3 146.2(3) . 3_455
C16 Ag4 Ag3 46.9(3) 3_455 3_455
O11 Ag4 Ag3 65.1(3) 3_465 3_455
C2 Ag4 Ag3 167.5(3) . 3_455
C15 Ag4 Ag3 75.1(3) 3_455 3_455
Ag5A Ag4 Ag3 97.18(19) . 3_455
C1 Ag4 Ag5 47.3(3) . .
C16 Ag4 Ag5 144.4(3) 3_455 .
O11 Ag4 Ag5 71.0(2) 3_465 .
C2 Ag4 Ag5 73.4(3) . .
C15 Ag4 Ag5 173.4(3) 3_455 .
Ag5A Ag4 Ag5 11.05(18) . .
Ag3 Ag4 Ag5 99.20(7) 3_455 .
C1 Ag4 Ag3A 147.8(4) . 3_455
C16 Ag4 Ag3A 45.8(4) 3_455 3_455
O11 Ag4 Ag3A 59.2(4) 3_465 3_455
C2 Ag4 Ag3A 176.2(4) . 3_455
C15 Ag4 Ag3A 71.9(4) 3_455 3_455
Ag5A Ag4 Ag3A 99.3(3) . 3_455
Ag3 Ag4 Ag3A 9.7(3) 3_455 3_455
Ag5 Ag4 Ag3A 103.0(3) . 3_455
C1 Ag7 O15 141.5(5) . 3_565
C1 Ag7 O16 122.5(4) . 1_655
O15 Ag7 O16 86.9(5) 3_565 1_655
C1 Ag7 Ag5 51.4(3) . .
O15 Ag7 Ag5 95.6(3) 3_565 .
O16 Ag7 Ag5 115.3(4) 1_655 .
C1 Ag7 Ag6 48.2(3) . .
O15 Ag7 Ag6 102.7(4) 3_565 .
O16 Ag7 Ag6 170.2(3) 1_655 .
Ag5 Ag7 Ag6 62.78(5) . .
C1 Ag7 Ag5A 48.6(3) . .
O15 Ag7 Ag5A 94.8(3) 3_565 .
O16 Ag7 Ag5A 126.4(4) 1_655 .
Ag5 Ag7 Ag5A 11.22(17) . .
Ag6 Ag7 Ag5A 51.97(19) . .
Ag5A Ag5 C1 81.9(10) . .
Ag5A Ag5 O12 165.6(11) . 3_565
C1 Ag5 O12 110.1(4) . 3_565
Ag5A Ag5 O12 55.0(10) . .
C1 Ag5 O12 135.5(4) . .
O12 Ag5 O12 114.2(3) 3_565 .
Ag5A Ag5 Ag7 99.9(11) . .
C1 Ag5 Ag7 52.0(3) . .
O12 Ag5 Ag7 82.5(3) 3_565 .
O12 Ag5 Ag7 137.8(4) . .
Ag5A Ag5 Ag6 42.5(10) . .
C1 Ag5 Ag6 46.9(3) . .
O12 Ag5 Ag6 142.3(4) 3_565 .
O12 Ag5 Ag6 95.9(3) . .
Ag7 Ag5 Ag6 59.80(6) . .
Ag5A Ag5 Ag4 70.8(10) . .
C1 Ag5 Ag4 52.6(3) . .
O12 Ag5 Ag4 122.6(3) 3_565 .
O12 Ag5 Ag4 98.1(3) . .
Ag7 Ag5 Ag4 104.50(7) . .
Ag6 Ag5 Ag4 71.39(6) . .
C1 Ag6 O16 134.5(4) . .
C1 Ag6 O13 137.7(5) . .
O16 Ag6 O13 86.8(5) . .
C1 Ag6 Ag5A 55.9(4) . .
O16 Ag6 Ag5A 141.8(4) . .
O13 Ag6 Ag5A 99.9(3) . .
C1 Ag6 Ag7 51.1(3) . .
O16 Ag6 Ag7 152.4(4) . .
O13 Ag6 Ag7 88.5(3) . .
Ag5A Ag6 Ag7 65.7(2) . .
C1 Ag6 Ag5 49.1(3) . .
O16 Ag6 Ag5 149.9(4) . .
O13 Ag6 Ag5 101.9(3) . .
Ag5A Ag6 Ag5 8.9(2) . .
Ag7 Ag6 Ag5 57.42(5) . .
N5 O7 Ag3 106.6(7) . .
N5 O8 Ag3A 97.1(7) . .
N6 O11 Ag4 113.2(7) . 3_565
C7 N1 C6 120.0(10) . .
C7 N1 C8A 123.6(19) . .
C6 N1 C8A 116.3(18) . .
C7 N1 Ag8 124.3(8) . .
C6 N1 Ag8 115.6(6) . .
C8A N1 Ag8 1.0(17) . .
O5 N4 O4 120.8(13) . .
O5 N4 O6 117.6(11) . .
O4 N4 O6 121.6(12) . .
N6 O12 Ag5A 116.0(8) . .
N6 O12 Ag5 126.5(8) . 3_465
Ag5A O12 Ag5 117.5(5) . 3_465
N6 O12 Ag5 103.3(8) . .
Ag5A O12 Ag5 12.7(3) . .
Ag5 O12 Ag5 130.1(4) 3_465 .
N2 C14 C13 120.3(11) . .
N2 C14 H14 120.0 . .
C13 C14 H14 119.6 . .
N2 C11 C10 123.5(9) . .
N2 C11 C6 118.3(9) . .
C10 C11 C6 118.1(9) . .
C9A N2 C14 120.5(16) . .
C9A N2 C11 119.6(16) . .
C14 N2 C11 120.0(10) . .
C9A N2 Ag8 5.4(13) . .
C14 N2 Ag8 125.8(8) . .
C11 N2 Ag8 114.2(7) . .
C13 C12 C10 122.4(10) . .
C13 C12 H12 117.3 . .
C10 C12 H12 120.3 . .
C7 C3 C4 118.5(10) . .
C7 C3 C2 122.3(10) . .
C4 C3 C2 119.2(10) . .
N1 C7 C3 121.4(11) . .
N1 C7 H7 118.2 . .
C3 C7 H7 120.3 . .
N7 O13 Ag8 123.0(7) . 2_764
N7 O13 Ag6 98.1(7) . .
Ag8 O13 Ag6 130.3(5) 2_764 .
N1 C6 C5 120.6(9) . .
N1 C6 C11 120.4(9) . .
C5 C6 C11 118.9(9) . .
N8 O16 Ag6 104.1(9) . .
N8 O16 Ag7 101.4(9) . 1_455
Ag6 O16 Ag7 151.5(7) . 1_455
C2 C1 Ag6 130.0(9) . .
C2 C1 Ag5A 148.6(11) . .
Ag6 C1 Ag5A 70.8(4) . .
C2 C1 Ag5 141.5(10) . .
Ag6 C1 Ag5 84.0(4) . .
Ag5A C1 Ag5 14.9(2) . .
C2 C1 Ag7 120.9(9) . .
Ag6 C1 Ag7 80.7(4) . .
Ag5A C1 Ag7 82.0(4) . .
Ag5 C1 Ag7 76.7(3) . .
C2 C1 Ag4 77.5(8) . .
Ag6 C1 Ag4 98.3(4) . .
Ag5A C1 Ag4 75.9(5) . .
Ag5 C1 Ag4 80.2(4) . .
Ag7 C1 Ag4 156.8(5) . .
O10 N6 O12 122.3(12) . .
O10 N6 O11 120.6(11) . .
O12 N6 O11 117.0(10) . .
O16 N8 O18 116.9(15) . .
O16 N8 O17 120.2(14) . .
O18 N8 O17 122.9(17) . .
C1 C2 C3 173.5(13) . .
C1 C2 Ag4 73.2(8) . .
C3 C2 Ag4 113.1(7) . .
O1 N3 O2 123.6(19) . .
O1 N3 O3 120.0(14) . .
O2 N3 O3 116.4(15) . .
C12 C13 C14 118.7(10) . .
C12 C13 C15 121.1(12) . .
C14 C13 C15 120.2(13) . .
C4 C5 C8 125.3(11) . .
C4 C5 C6 118.0(9) . .
C8 C5 C6 116.7(11) . .
C4 C5 Ag8A 127.5(7) . .
C8 C5 Ag8A 3.7(8) . .
C6 C5 Ag8A 114.4(6) . .
N3 O3 Ag1 105.9(9) . .
N3 O3 Ag2 101.3(8) . 1_655
Ag1 O3 Ag2 137.3(6) . 1_655
O9 N5 O7 123.7(10) . .
O9 N5 O8 120.2(10) . .
O7 N5 O8 115.9(10) . .
C5 C4 C3 121.4(10) . .
C5 C4 H4 120.2 . .
C3 C4 H4 118.4 . .
N4 O6 Ag1 105.9(8) . 3_445
N4 O6 Ag8A 124.7(9) . 4_645
Ag1 O6 Ag8A 114.8(5) 3_445 4_645
N4 O4 Ag2 111.1(10) . .
Ag8A C8 C9 49.7(12) . .
Ag8A C8 C5 171.6(17) . .
C9 C8 C5 125.2(18) . .
Ag8A C8 H8 67.1 . .
C9 C8 H8 116.8 . .
C5 C8 H8 117.7 . .
C9 C10 C11 120.9(12) . .
C9 C10 C12 124.0(12) . .
C11 C10 C12 115.1(10) . .
C9 C10 Ag8A 4.3(8) . .
C11 C10 Ag8A 117.5(7) . .
C12 C10 Ag8A 127.2(8) . .
Ag8A C9 C8 52.3(12) . .
Ag8A C9 C10 169.9(19) . .
C8 C9 C10 120.1(17) . .
Ag8A C9 H9 69.1 . .
C8 C9 H9 119.7 . .
C10 C9 H9 119.6 . .
C16 C15 C13 174.2(16) . .
C16 C15 Ag4 73.0(9) . 3
C13 C15 Ag4 112.8(10) . 3
C15 C16 Ag3 150.4(12) . .
C15 C16 Ag3A 142.4(13) . .
Ag3 C16 Ag3A 13.4(4) . .
C15 C16 Ag1 125.3(11) . .
Ag3 C16 Ag1 81.1(4) . .
Ag3A C16 Ag1 91.7(6) . .
C15 C16 Ag2 113.2(10) . .
Ag3 C16 Ag2 80.2(4) . .
Ag3A C16 Ag2 73.3(6) . .
Ag1 C16 Ag2 82.8(4) . .
C15 C16 Ag4 77.8(9) . 3
Ag3 C16 Ag4 78.9(4) . 3
Ag3A C16 Ag4 81.7(6) . 3
Ag1 C16 Ag4 114.2(5) . 3
Ag2 C16 Ag4 150.3(6) . 3
O14 N7 O15 124.8(12) . .
O14 N7 O13 115.1(10) . .
O15 N7 O13 120.1(11) . .
N7 O15 Ag7 111.7(9) . 3_465
C8A Ag8 C9A 78(3) . .
C8A Ag8 O13 157(2) . 2_765
C9A Ag8 O13 117.0(15) . 2_765
C8A Ag8 N1 1(2) . .
C9A Ag8 N1 77.4(15) . .
O13 Ag8 N1 156.6(4) 2_765 .
C8A Ag8 N2 72(2) . .
C9A Ag8 N2 6.1(15) . .
O13 Ag8 N2 122.8(3) 2_765 .
N1 Ag8 N2 71.3(3) . .
C9 Ag8A C8 78.0(15) . .
C9 Ag8A C10 5.8(11) . .
C8 Ag8A C10 73.8(11) . .
C9 Ag8A C5 75.3(11) . .
C8 Ag8A C5 4.8(10) . .
C10 Ag8A C5 70.9(3) . .
C9 Ag8A O6 146.1(11) . 4_654
C8 Ag8A O6 115.4(10) . 4_654
C10 Ag8A O6 151.5(5) . 4_654
C5 Ag8A O6 119.8(3) . 4_654
C9 Ag8A H8 127.5 . .
C8 Ag8A H8 49.6 . .
C10 Ag8A H8 123.4 . .
C5 Ag8A H8 52.5 . .
O6 Ag8A H8 71.8 4_654 .
C9 Ag8A H9 50.3 . .
C8 Ag8A H9 126.4 . .
C10 Ag8A H9 55.4 . .
C5 Ag8A H9 124.7 . .
O6 Ag8A H9 103.7 4_654 .
H8 Ag8A H9 166.4 . .
Ag5 Ag5A O12 112.3(11) . .
Ag5 Ag5A C1 83.2(10) . .
O12 Ag5A C1 160.9(7) . .
Ag5 Ag5A Ag6 128.6(12) . .
O12 Ag5A Ag6 116.7(5) . .
C1 Ag5A Ag6 53.3(3) . .
Ag5 Ag5A Ag4 98.2(11) . .
O12 Ag5A Ag4 109.6(5) . .
C1 Ag5A Ag4 55.0(4) . .
Ag6 Ag5A Ag4 79.6(2) . .
Ag5 Ag5A Ag7 68.9(10) . .
O12 Ag5A Ag7 145.5(6) . .
C1 Ag5A Ag7 49.4(4) . .
Ag6 Ag5A Ag7 62.3(2) . .
Ag4 Ag5A Ag7 104.1(3) . .
Ag8 C8A C9A 57(2) . .
Ag8 C8A N1 177(4) . .
C9A C8A N1 122(3) . .

loop_
_geom_bond_atom_site_label_1
_geom_bond_atom_site_label_2
_geom_bond_distance
_geom_bond_site_symmetry_2
Ag3A Ag3 0.529(17) .
Ag3A C16 2.274(18) .
Ag3A O8 2.581(18) .
Ag3A Ag2 2.770(18) .
Ag3A Ag4 3.141(17) 3
Ag3A Ag1 3.268(17) .
Ag3 C16 2.272(12) .
Ag3 O7 2.383(10) .
Ag3 Ag1 2.960(3) .
Ag3 Ag2 2.985(3) .
Ag3 Ag4 3.050(3) 3
Ag2 C16 2.363(13) .
Ag2 O4 2.473(13) .
Ag2 O3 2.513(11) 1_455
Ag2 Ag1 3.0718(17) .
Ag1 C16 2.279(13) .
Ag1 O6 2.447(12) 3_545
Ag1 O3 2.495(12) .
C9A Ag8 1.18(3) .
C9A N2 1.33(3) .
C9A C8A 1.38(5) .
Ag4 C1 2.505(13) .
Ag4 C16 2.521(13) 3_455
Ag4 O11 2.526(10) 3_465
Ag4 C2 2.556(11) .
Ag4 C15 2.576(15) 3_455
Ag4 Ag5A 2.965(10) .
Ag4 Ag3 3.050(3) 3_455
Ag4 Ag5 3.109(2) .
Ag4 Ag3A 3.141(17) 3_455
Ag7 C1 2.336(13) .
Ag7 O15 2.462(12) 3_565
Ag7 O16 2.497(11) 1_655
Ag7 Ag5 2.887(3) .
Ag7 Ag6 2.9615(16) .
Ag7 Ag5A 3.049(10) .
Ag5 Ag5A 0.602(9) .
Ag5 C1 2.317(12) .
Ag5 O12 2.504(12) 3_565
Ag5 O12 2.527(12) .
Ag5 Ag6 3.047(3) .
Ag6 C1 2.237(11) .
Ag6 O16 2.467(12) .
Ag6 O13 2.501(10) .
Ag6 Ag5A 2.635(9) .
O7 N5 1.285(13) .
O8 N5 1.296(13) .
O11 N6 1.293(14) .
O11 Ag4 2.526(10) 3_565
N1 C7 1.399(13) .
N1 C6 1.412(15) .
N1 C8A 1.42(5) .
N1 Ag8 2.418(10) .
N4 O5 1.246(16) .
N4 O4 1.273(15) .
N4 O6 1.275(15) .
O12 N6 1.290(14) .
O12 Ag5A 2.236(14) .
O12 Ag5 2.504(11) 3_465
C14 N2 1.391(15) .
C14 C13 1.458(19) .
C14 H14 0.9298 .
C11 N2 1.408(13) .
C11 C10 1.444(15) .
C11 C6 1.482(13) .
N2 Ag8 2.497(10) .
C12 C13 1.42(2) .
C12 C10 1.456(14) .
C12 H12 0.9300 .
C3 C7 1.434(16) .
C3 C4 1.445(16) .
C3 C2 1.459(15) .
C7 H7 0.9299 .
O13 N7 1.312(13) .
O13 Ag8 2.411(11) 2_764
C6 C5 1.473(13) .
O16 N8 1.245(19) .
O16 Ag7 2.497(11) 1_455
C1 C2 1.281(16) .
C1 Ag5A 2.310(14) .
N6 O10 1.245(14) .
N8 O18 1.277(18) .
N8 O17 1.284(18) .
N3 O1 1.24(2) .
N3 O2 1.286(18) .
N3 O3 1.31(2) .
C13 C15 1.463(16) .
C5 C4 1.408(14) .
C5 C8 1.42(2) .
C5 Ag8A 2.503(10) .
O9 N5 1.278(13) .
O3 Ag2 2.513(11) 1_655
C4 H4 0.9299 .
O6 Ag1 2.447(12) 3_445
O6 Ag8A 2.550(12) 4_645
C8 Ag8A 1.091(19) .
C8 C9 1.35(3) .
C8 H8 0.9300 .
C10 C9 1.41(2) .
C10 Ag8A 2.453(12) .
C9 Ag8A 1.05(2) .
C9 H9 0.9299 .
C15 C16 1.287(18) .
C15 Ag4 2.576(15) 3
C16 Ag4 2.521(13) 3
N7 O14 1.267(15) .
N7 O15 1.287(14) .
O15 Ag7 2.462(12) 3_465
Ag8 C8A 1.00(5) .
Ag8 O13 2.411(11) 2_765
Ag8A O6 2.550(12) 4_654
Ag8A H8 1.1243 .
Ag8A H9 1.1291 .

loop_
_geom_torsion_atom_site_label_1
_geom_torsion_atom_site_label_2
_geom_torsion_atom_site_label_3
_geom_torsion_atom_site_label_4
_geom_torsion
_geom_torsion_site_symmetry_1
_geom_torsion_site_symmetry_4
O8 Ag3A Ag3 C16 166.1(14) . .
Ag2 Ag3A Ag3 C16 -49.0(10) . .
Ag4 Ag3A Ag3 C16 53.1(5) 3 .
Ag1 Ag3A Ag3 C16 -33.3(16) . .
C16 Ag3A Ag3 O7 -178.9(9) . .
O8 Ag3A Ag3 O7 -13(2) . .
Ag2 Ag3A Ag3 O7 132.1(8) . .
Ag4 Ag3A Ag3 O7 -125.9(12) 3 .
Ag1 Ag3A Ag3 O7 148(2) . .
C16 Ag3A Ag3 Ag1 33.3(16) . .
O8 Ag3A Ag3 Ag1 -160.7(5) . .
Ag2 Ag3A Ag3 Ag1 -16(2) . .
Ag4 Ag3A Ag3 Ag1 86.3(13) 3 .
C16 Ag3A Ag3 Ag2 49.0(10) . .
O8 Ag3A Ag3 Ag2 -145(2) . .
Ag4 Ag3A Ag3 Ag2 102.0(11) 3 .
Ag1 Ag3A Ag3 Ag2 16(2) . .
C16 Ag3A Ag3 Ag4 -53.1(5) . 3
O8 Ag3A Ag3 Ag4 113.0(11) . 3
Ag2 Ag3A Ag3 Ag4 -102.0(11) . 3
Ag1 Ag3A Ag3 Ag4 -86.3(13) . 3
Ag3 Ag3A Ag2 C16 66(2) . .
O8 Ag3A Ag2 C16 -159.4(12) . .
Ag4 Ag3A Ag2 C16 -13.3(4) 3 .
Ag1 Ag3A Ag2 C16 52.5(5) . .
Ag3 Ag3A Ag2 O4 -79(2) . .
C16 Ag3A Ag2 O4 -145.6(7) . .
O8 Ag3A Ag2 O4 54.9(10) . .
Ag4 Ag3A Ag2 O4 -158.9(6) 3 .
Ag1 Ag3A Ag2 O4 -93.1(5) . .
Ag3 Ag3A Ag2 O3 -175.8(19) . 1_455
C16 Ag3A Ag2 O3 117.8(7) . 1_455
O8 Ag3A Ag2 O3 -41.6(13) . 1_455
Ag4 Ag3A Ag2 O3 104.5(7) 3 1_455
Ag1 Ag3A Ag2 O3 170.3(6) . 1_455
C16 Ag3A Ag2 Ag3 -66(2) . .
O8 Ag3A Ag2 Ag3 134(3) . .
Ag4 Ag3A Ag2 Ag3 -80(2) 3 .
Ag1 Ag3A Ag2 Ag3 -14(2) . .
Ag3 Ag3A Ag2 Ag1 14(2) . .
C16 Ag3A Ag2 Ag1 -52.5(5) . .
O8 Ag3A Ag2 Ag1 148.1(10) . .
Ag4 Ag3A Ag2 Ag1 -65.8(4) 3 .
Ag3A Ag3 Ag2 C16 -106(2) . .
O7 Ag3 Ag2 C16 163.9(6) . .
Ag1 Ag3 Ag2 C16 58.8(4) . .
Ag4 Ag3 Ag2 C16 -17.5(4) 3 .
Ag3A Ag3 Ag2 O4 102(2) . .
C16 Ag3 Ag2 O4 -152.2(6) . .
O7 Ag3 Ag2 O4 11.6(6) . .
Ag1 Ag3 Ag2 O4 -93.4(4) . .
Ag4 Ag3 Ag2 O4 -169.7(4) 3 .
Ag3A Ag3 Ag2 O3 5(2) . 1_455
C16 Ag3 Ag2 O3 111.5(7) . 1_455
O7 Ag3 Ag2 O3 -84.7(7) . 1_455
Ag1 Ag3 Ag2 O3 170.3(6) . 1_455
Ag4 Ag3 Ag2 O3 94.0(6) 3 1_455
C16 Ag3 Ag2 Ag3A 106(2) . .
O7 Ag3 Ag2 Ag3A -90(2) . .
Ag1 Ag3 Ag2 Ag3A 165(2) . .
Ag4 Ag3 Ag2 Ag3A 89(2) 3 .
Ag3A Ag3 Ag2 Ag1 -165(2) . .
C16 Ag3 Ag2 Ag1 -58.8(4) . .
O7 Ag3 Ag2 Ag1 105.0(4) . .
Ag4 Ag3 Ag2 Ag1 -76.29(7) 3 .
Ag3A Ag3 Ag1 C16 -46(3) . .
O7 Ag3 Ag1 C16 169.3(5) . .
Ag2 Ag3 Ag1 C16 -61.3(4) . .
Ag4 Ag3 Ag1 C16 46.6(4) 3 .
Ag3A Ag3 Ag1 O6 113(3) . 3_545
C16 Ag3 Ag1 O6 158.3(6) . 3_545
O7 Ag3 Ag1 O6 -32.4(5) . 3_545
Ag2 Ag3 Ag1 O6 97.0(3) . 3_545
Ag4 Ag3 Ag1 O6 -155.1(3) 3 3_545
Ag3A Ag3 Ag1 O3 -157(3) . .
C16 Ag3 Ag1 O3 -110.8(6) . .
O7 Ag3 Ag1 O3 58.5(5) . .
Ag2 Ag3 Ag1 O3 -172.1(4) . .
Ag4 Ag3 Ag1 O3 -64.2(4) 3 .
Ag3A Ag3 Ag1 Ag2 16(3) . .
C16 Ag3 Ag1 Ag2 61.3(4) . .
O7 Ag3 Ag1 Ag2 -129.4(3) . .
Ag4 Ag3 Ag1 Ag2 107.89(6) 3 .
C16 Ag3 Ag1 Ag3A 46(3) . .
O7 Ag3 Ag1 Ag3A -145(3) . .
Ag2 Ag3 Ag1 Ag3A -16(3) . .
Ag4 Ag3 Ag1 Ag3A 92(3) 3 .
O4 Ag2 Ag1 C16 152.9(5) . .
O3 Ag2 Ag1 C16 -110.2(7) 1_455 .
Ag3A Ag2 Ag1 C16 57.9(5) . .
Ag3 Ag2 Ag1 C16 60.6(4) . .
C16 Ag2 Ag1 O6 -149.8(5) . 3_545
O4 Ag2 Ag1 O6 3.1(4) . 3_545
O3 Ag2 Ag1 O6 100.1(6) 1_455 3_545
Ag3A Ag2 Ag1 O6 -91.9(4) . 3_545
Ag3 Ag2 Ag1 O6 -89.2(3) . 3_545
C16 Ag2 Ag1 O3 91.9(14) . .
O4 Ag2 Ag1 O3 -115.3(14) . .
O3 Ag2 Ag1 O3 -18.3(9) 1_455 .
Ag3A Ag2 Ag1 O3 149.8(14) . .
Ag3 Ag2 Ag1 O3 152.5(14) . .
C16 Ag2 Ag1 Ag3 -60.6(4) . .
O4 Ag2 Ag1 Ag3 92.3(3) . .
O3 Ag2 Ag1 Ag3 -170.8(6) 1_455 .
Ag3A Ag2 Ag1 Ag3 -2.7(4) . .
C16 Ag2 Ag1 Ag3A -57.9(5) . .
O4 Ag2 Ag1 Ag3A 95.0(5) . .
O3 Ag2 Ag1 Ag3A -168.1(7) 1_455 .
Ag3 Ag2 Ag1 Ag3A 2.7(4) . .
Ag3 Ag3A Ag1 C16 129(3) . .
O8 Ag3A Ag1 C16 171(2) . .
Ag2 Ag3A Ag1 C16 -68.4(6) . .
Ag4 Ag3A Ag1 C16 47.8(5) 3 .
Ag3 Ag3A Ag1 O6 -68(3) . 3_545
C16 Ag3A Ag1 O6 163.3(7) . 3_545
O8 Ag3A Ag1 O6 -25.8(16) . 3_545
Ag2 Ag3A Ag1 O6 94.9(4) . 3_545
Ag4 Ag3A Ag1 O6 -148.9(4) 3 3_545
Ag3 Ag3A Ag1 O3 27(3) . .
C16 Ag3A Ag1 O3 -101.8(8) . .
O8 Ag3A Ag1 O3 69.1(18) . .
Ag2 Ag3A Ag1 O3 -170.2(5) . .
Ag4 Ag3A Ag1 O3 -54.0(7) 3 .
C16 Ag3A Ag1 Ag3 -129(3) . .
O8 Ag3A Ag1 Ag3 42.2(17) . .
Ag2 Ag3A Ag1 Ag3 163(3) . .
Ag4 Ag3A Ag1 Ag3 -81(3) 3 .
Ag3 Ag3A Ag1 Ag2 -163(3) . .
C16 Ag3A Ag1 Ag2 68.4(6) . .
O8 Ag3A Ag1 Ag2 -120.7(17) . .
Ag4 Ag3A Ag1 Ag2 116.2(4) 3 .
C1 Ag7 Ag5 Ag5A -71.4(11) . .
O15 Ag7 Ag5 Ag5A 86.8(11) 3_565 .
O16 Ag7 Ag5 Ag5A 176.1(11) 1_655 .
Ag6 Ag7 Ag5 Ag5A -14.6(10) . .
O15 Ag7 Ag5 C1 158.2(6) 3_565 .
O16 Ag7 Ag5 C1 -112.5(5) 1_655 .
Ag6 Ag7 Ag5 C1 56.7(3) . .
Ag5A Ag7 Ag5 C1 71.4(11) . .
C1 Ag7 Ag5 O12 122.9(4) . 3_565
O15 Ag7 Ag5 O12 -78.8(5) 3_565 3_565
O16 Ag7 Ag5 O12 10.4(4) 1_655 3_565
Ag6 Ag7 Ag5 O12 179.7(3) . 3_565
Ag5A Ag7 Ag5 O12 -165.7(11) . 3_565
C1 Ag7 Ag5 O12 -119.0(5) . .
O15 Ag7 Ag5 O12 39.3(6) 3_565 .
O16 Ag7 Ag5 O12 128.5(5) 1_655 .
Ag6 Ag7 Ag5 O12 -62.2(4) . .
Ag5A Ag7 Ag5 O12 -47.6(10) . .
C1 Ag7 Ag5 Ag6 -56.7(3) . .
O15 Ag7 Ag5 Ag6 101.5(4) 3_565 .
O16 Ag7 Ag5 Ag6 -169.3(3) 1_655 .
Ag5A Ag7 Ag5 Ag6 14.6(10) . .
C1 Ag7 Ag5 Ag4 1.1(3) . .
O15 Ag7 Ag5 Ag4 159.4(4) 3_565 .
O16 Ag7 Ag5 Ag4 -111.4(3) 1_655 .
Ag6 Ag7 Ag5 Ag4 57.87(6) . .
Ag5A Ag7 Ag5 Ag4 72.5(10) . .
C1 Ag4 Ag5 Ag5A 94.5(11) . .
C16 Ag4 Ag5 Ag5A -96.1(12) 3_455 .
O11 Ag4 Ag5 Ag5A -20.8(11) 3_465 .
C2 Ag4 Ag5 Ag5A 110.0(11) . .
C15 Ag4 Ag5 Ag5A -110(3) 3_455 .
Ag3 Ag4 Ag5 Ag5A -80.3(11) 3_455 .
Ag3A Ag4 Ag5 Ag5A -71.3(11) 3_455 .
C16 Ag4 Ag5 C1 169.4(6) 3_455 .
O11 Ag4 Ag5 C1 -115.3(4) 3_465 .
C2 Ag4 Ag5 C1 15.5(5) . .
C15 Ag4 Ag5 C1 155(3) 3_455 .
Ag5A Ag4 Ag5 C1 -94.5(11) . .
Ag3 Ag4 Ag5 C1 -174.8(3) 3_455 .
Ag3A Ag4 Ag5 C1 -165.7(5) 3_455 .
C1 Ag4 Ag5 O12 -91.4(5) . 3_565
C16 Ag4 Ag5 O12 78.0(7) 3_455 3_565
O11 Ag4 Ag5 O12 153.3(5) 3_465 3_565
C2 Ag4 Ag5 O12 -75.9(5) . 3_565
C15 Ag4 Ag5 O12 64(3) 3_455 3_565
Ag5A Ag4 Ag5 O12 174.1(12) . 3_565
Ag3 Ag4 Ag5 O12 93.8(4) 3_455 3_565
Ag3A Ag4 Ag5 O12 102.8(5) 3_455 3_565
C1 Ag4 Ag5 O12 143.0(5) . .
C16 Ag4 Ag5 O12 -47.7(6) 3_455 .
O11 Ag4 Ag5 O12 27.7(4) 3_465 .
C2 Ag4 Ag5 O12 158.5(4) . .
C15 Ag4 Ag5 O12 -62(3) 3_455 .
Ag5A Ag4 Ag5 O12 48.5(11) . .
Ag3 Ag4 Ag5 O12 -31.8(3) 3_455 .
Ag3A Ag4 Ag5 O12 -22.8(4) 3_455 .
C1 Ag4 Ag5 Ag7 -1.1(3) . .
C16 Ag4 Ag5 Ag7 168.2(5) 3_455 .
O11 Ag4 Ag5 Ag7 -116.4(3) 3_465 .
C2 Ag4 Ag5 Ag7 14.4(3) . .
C15 Ag4 Ag5 Ag7 154(3) 3_455 .
Ag5A Ag4 Ag5 Ag7 -95.6(11) . .
Ag3 Ag4 Ag5 Ag7 -175.91(7) 3_455 .
Ag3A Ag4 Ag5 Ag7 -166.9(3) 3_455 .
C1 Ag4 Ag5 Ag6 49.4(3) . .
C16 Ag4 Ag5 Ag6 -141.2(5) 3_455 .
O11 Ag4 Ag5 Ag6 -65.8(3) 3_465 .
C2 Ag4 Ag5 Ag6 65.0(3) . .
C15 Ag4 Ag5 Ag6 -155(3) 3_455 .
Ag5A Ag4 Ag5 Ag6 -45.0(11) . .
Ag3 Ag4 Ag5 Ag6 -125.34(6) 3_455 .
Ag3A Ag4 Ag5 Ag6 -116.3(3) 3_455 .
O15 Ag7 Ag6 C1 -150.9(5) 3_565 .
O16 Ag7 Ag6 C1 20(2) 1_655 .
Ag5 Ag7 Ag6 C1 -61.2(4) . .
Ag5A Ag7 Ag6 C1 -64.8(4) . .
C1 Ag7 Ag6 O16 -113.5(8) . .
O15 Ag7 Ag6 O16 95.5(7) 3_565 .
O16 Ag7 Ag6 O16 -94(2) 1_655 .
Ag5 Ag7 Ag6 O16 -174.7(7) . .
Ag5A Ag7 Ag6 O16 -178.3(7) . .
C1 Ag7 Ag6 O13 166.3(5) . .
O15 Ag7 Ag6 O13 15.4(4) 3_565 .
O16 Ag7 Ag6 O13 -174(2) 1_655 .
Ag5 Ag7 Ag6 O13 105.1(2) . .
Ag5A Ag7 Ag6 O13 101.5(3) . .
C1 Ag7 Ag6 Ag5A 64.8(4) . .
O15 Ag7 Ag6 Ag5A -86.1(4) 3_565 .
O16 Ag7 Ag6 Ag5A 84(2) 1_655 .
Ag5 Ag7 Ag6 Ag5A 3.6(3) . .
C1 Ag7 Ag6 Ag5 61.2(4) . .
O15 Ag7 Ag6 Ag5 -89.7(3) 3_565 .
O16 Ag7 Ag6 Ag5 81(2) 1_655 .
Ag5A Ag7 Ag6 Ag5 -3.6(2) . .
Ag5A Ag5 Ag6 C1 -137.2(16) . .
O12 Ag5 Ag6 C1 63.9(6) 3_565 .
O12 Ag5 Ag6 C1 -152.3(6) . .
Ag7 Ag5 Ag6 C1 64.4(4) . .
Ag4 Ag5 Ag6 C1 -55.7(4) . .
Ag5A Ag5 Ag6 O16 -26.5(17) . .
C1 Ag5 Ag6 O16 110.7(8) . .
O12 Ag5 Ag6 O16 174.6(7) 3_565 .
O12 Ag5 Ag6 O16 -41.5(7) . .
Ag7 Ag5 Ag6 O16 175.1(6) . .
Ag4 Ag5 Ag6 O16 55.0(6) . .
Ag5A Ag5 Ag6 O13 77.9(16) . .
C1 Ag5 Ag6 O13 -144.8(5) . .
O12 Ag5 Ag6 O13 -80.9(5) 3_565 .
O12 Ag5 Ag6 O13 62.9(4) . .
Ag7 Ag5 Ag6 O13 -80.4(3) . .
Ag4 Ag5 Ag6 O13 159.5(3) . .
C1 Ag5 Ag6 Ag5A 137.2(16) . .
O12 Ag5 Ag6 Ag5A -158.9(17) 3_565 .
O12 Ag5 Ag6 Ag5A -15.0(15) . .
Ag7 Ag5 Ag6 Ag5A -158.4(16) . .
Ag4 Ag5 Ag6 Ag5A 81.5(15) . .
Ag5A Ag5 Ag6 Ag7 158.4(16) . .
C1 Ag5 Ag6 Ag7 -64.4(4) . .
O12 Ag5 Ag6 Ag7 -0.5(4) 3_565 .
O12 Ag5 Ag6 Ag7 143.3(3) . .
Ag4 Ag5 Ag6 Ag7 -120.11(6) . .
Ag3A Ag3 O7 N5 10(3) . .
C16 Ag3 O7 N5 -165.8(17) . .
Ag1 Ag3 O7 N5 158.3(7) . .
Ag2 Ag3 O7 N5 78.9(10) . .
Ag4 Ag3 O7 N5 -99.6(8) 3 .
Ag3 Ag3A O8 N5 21(3) . .
C16 Ag3A O8 N5 146(3) . .
Ag2 Ag3A O8 N5 -113.7(10) . .
Ag4 Ag3A O8 N5 102.8(9) 3 .
Ag1 Ag3A O8 N5 -11.6(18) . .
Ag5A Ag5 O12 N6 -174.6(17) . .
C1 Ag5 O12 N6 168.7(8) . .
O12 Ag5 O12 N6 -5.6(14) 3_565 .
Ag7 Ag5 O12 N6 -112.1(9) . .
Ag6 Ag5 O12 N6 -162.3(9) . .
Ag4 Ag5 O12 N6 125.7(9) . .
C1 Ag5 O12 Ag5A -16.7(14) . .
O12 Ag5 O12 Ag5A 169.0(14) 3_565 .
Ag7 Ag5 O12 Ag5A 62.6(14) . .
Ag6 Ag5 O12 Ag5A 12.3(13) . .
Ag4 Ag5 O12 Ag5A -59.6(13) . .
Ag5A Ag5 O12 Ag5 6.5(15) . 3_465
C1 Ag5 O12 Ag5 -10.2(12) . 3_465
O12 Ag5 O12 Ag5 175.5(3) 3_565 3_465
Ag7 Ag5 O12 Ag5 69.1(9) . 3_465
Ag6 Ag5 O12 Ag5 18.8(8) . 3_465
Ag4 Ag5 O12 Ag5 -53.1(8) . 3_465
Ag8 C9A N2 C14 -178(13) . .
C8A C9A N2 C14 180(3) . .
Ag8 C9A N2 C11 1(14) . .
C8A C9A N2 C11 -1(4) . .
C8A C9A N2 Ag8 -2(11) . .
C13 C14 N2 C9A -178.9(17) . .
C13 C14 N2 C11 2.0(18) . .
C13 C14 N2 Ag8 -179.0(8) . .
C10 C11 N2 C9A -178.8(16) . .
C6 C11 N2 C9A 3(2) . .
C10 C11 N2 C14 0.4(16) . .
C6 C11 N2 C14 -177.4(10) . .
C10 C11 N2 Ag8 -178.7(8) . .
C6 C11 N2 Ag8 3.5(11) . .
C6 N1 C7 C3 1.7(17) . .
C8A N1 C7 C3 -175(2) . .
Ag8 N1 C7 C3 -176.2(9) . .
C4 C3 C7 N1 -2.1(18) . .
C2 C3 C7 N1 178.1(11) . .
C1 Ag6 O13 N7 -101.2(10) . .
O16 Ag6 O13 N7 90.0(9) . .
Ag5A Ag6 O13 N7 -52.1(9) . .
Ag7 Ag6 O13 N7 -117.1(8) . .
Ag5 Ag6 O13 N7 -60.9(9) . .
C1 Ag6 O13 Ag8 46.1(9) . 2_764
O16 Ag6 O13 Ag8 -122.6(7) . 2_764
Ag5A Ag6 O13 Ag8 95.2(6) . 2_764
Ag7 Ag6 O13 Ag8 30.2(6) . 2_764
Ag5 Ag6 O13 Ag8 86.4(6) . 2_764
C7 N1 C6 C5 -1.1(15) . .
C8A N1 C6 C5 176.1(19) . .
Ag8 N1 C6 C5 176.9(7) . .
C7 N1 C6 C11 -178.9(10) . .
C8A N1 C6 C11 -2(2) . .
Ag8 N1 C6 C11 -0.8(11) . .
N2 C11 C6 N1 -2.0(13) . .
C10 C11 C6 N1 -179.8(10) . .
N2 C11 C6 C5 -179.7(9) . .
C10 C11 C6 C5 2.4(13) . .
C1 Ag6 O16 N8 -41.1(16) . .
O13 Ag6 O16 N8 128.3(12) . .
Ag5A Ag6 O16 N8 -129.8(11) . .
Ag7 Ag6 O16 N8 47.7(16) . .
Ag5 Ag6 O16 N8 -123.4(11) . .
C1 Ag6 O16 Ag7 112.0(13) . 1_455
O13 Ag6 O16 Ag7 -78.6(14) . 1_455
Ag5A Ag6 O16 Ag7 23.4(18) . 1_455
Ag7 Ag6 O16 Ag7 -159.1(9) . 1_455
Ag5 Ag6 O16 Ag7 29.7(19) . 1_455
O16 Ag6 C1 C2 20.8(16) . .
O13 Ag6 C1 C2 -143.3(11) . .
Ag5A Ag6 C1 C2 152.5(15) . .
Ag7 Ag6 C1 C2 -122.8(14) . .
Ag5 Ag6 C1 C2 159.8(15) . .
O16 Ag6 C1 Ag5A -131.7(6) . .
O13 Ag6 C1 Ag5A 64.1(7) . .
Ag7 Ag6 C1 Ag5A 84.7(4) . .
Ag5 Ag6 C1 Ag5A 7.3(3) . .
O16 Ag6 C1 Ag5 -139.0(6) . .
O13 Ag6 C1 Ag5 56.9(7) . .
Ag5A Ag6 C1 Ag5 -7.3(3) . .
Ag7 Ag6 C1 Ag5 77.5(3) . .
O16 Ag6 C1 Ag7 143.6(6) . .
O13 Ag6 C1 Ag7 -20.6(7) . .
Ag5A Ag6 C1 Ag7 -84.7(4) . .
Ag5 Ag6 C1 Ag7 -77.5(3) . .
O16 Ag6 C1 Ag4 -59.9(8) . .
O13 Ag6 C1 Ag4 136.0(4) . .
Ag5A Ag6 C1 Ag4 71.8(4) . .
Ag7 Ag6 C1 Ag4 156.6(5) . .
Ag5 Ag6 C1 Ag4 79.1(4) . .
Ag5A Ag5 C1 C2 -127.2(19) . .
O12 Ag5 C1 C2 61.0(16) 3_565 .
O12 Ag5 C1 C2 -113.5(15) . .
Ag7 Ag5 C1 C2 123.4(16) . .
Ag6 Ag5 C1 C2 -154.8(17) . .
Ag4 Ag5 C1 C2 -55.3(14) . .
Ag5A Ag5 C1 Ag6 27.6(12) . .
O12 Ag5 C1 Ag6 -144.2(4) 3_565 .
O12 Ag5 C1 Ag6 41.3(8) . .
Ag7 Ag5 C1 Ag6 -81.8(4) . .
Ag4 Ag5 C1 Ag6 99.6(4) . .
O12 Ag5 C1 Ag5A -171.8(12) 3_565 .
O12 Ag5 C1 Ag5A 13.7(12) . .
Ag7 Ag5 C1 Ag5A -109.4(12) . .
Ag6 Ag5 C1 Ag5A -27.6(12) . .
Ag4 Ag5 C1 Ag5A 72.0(11) . .
Ag5A Ag5 C1 Ag7 109.4(12) . .
O12 Ag5 C1 Ag7 -62.4(5) 3_565 .
O12 Ag5 C1 Ag7 123.1(6) . .
Ag6 Ag5 C1 Ag7 81.8(4) . .
Ag4 Ag5 C1 Ag7 -178.6(4) . .
Ag5A Ag5 C1 Ag4 -72.0(11) . .
O12 Ag5 C1 Ag4 116.2(4) 3_565 .
O12 Ag5 C1 Ag4 -58.2(7) . .
Ag7 Ag5 C1 Ag4 178.6(4) . .
Ag6 Ag5 C1 Ag4 -99.6(4) . .
O15 Ag7 C1 C2 -179.1(10) 3_565 .
O16 Ag7 C1 C2 -44.7(12) 1_655 .
Ag5 Ag7 C1 C2 -142.7(12) . .
Ag6 Ag7 C1 C2 131.4(12) . .
Ag5A Ag7 C1 C2 -156.9(13) . .
O15 Ag7 C1 Ag6 49.6(8) 3_565 .
O16 Ag7 C1 Ag6 -176.1(4) 1_655 .
Ag5 Ag7 C1 Ag6 85.9(3) . .
Ag5A Ag7 C1 Ag6 71.7(4) . .
O15 Ag7 C1 Ag5A -22.1(9) 3_565 .
O16 Ag7 C1 Ag5A 112.2(5) 1_655 .
Ag5 Ag7 C1 Ag5A 14.2(2) . .
Ag6 Ag7 C1 Ag5A -71.7(4) . .
O15 Ag7 C1 Ag5 -36.4(8) 3_565 .
O16 Ag7 C1 Ag5 98.0(5) 1_655 .
Ag6 Ag7 C1 Ag5 -85.9(3) . .
Ag5A Ag7 C1 Ag5 -14.2(2) . .
O15 Ag7 C1 Ag4 -39.8(17) 3_565 .
O16 Ag7 C1 Ag4 94.5(13) 1_655 .
Ag5 Ag7 C1 Ag4 -3.5(11) . .
Ag6 Ag7 C1 Ag4 -89.4(13) . .
Ag5A Ag7 C1 Ag4 -17.7(11) . .
C16 Ag4 C1 C2 -4(2) 3_455 .
O11 Ag4 C1 C2 -152.6(8) 3_465 .
C15 Ag4 C1 C2 -27.4(11) 3_455 .
Ag5A Ag4 C1 C2 163.1(9) . .
Ag3 Ag4 C1 C2 157.7(6) 3_455 .
Ag5 Ag4 C1 C2 148.4(9) . .
Ag3A Ag4 C1 C2 175.2(9) 3_455 .
C16 Ag4 C1 Ag6 124.8(15) 3_455 .
O11 Ag4 C1 Ag6 -23.3(4) 3_465 .
C2 Ag4 C1 Ag6 129.3(9) . .
C15 Ag4 C1 Ag6 101.8(6) 3_455 .
Ag5A Ag4 C1 Ag6 -67.7(4) . .
Ag3 Ag4 C1 Ag6 -73.1(6) 3_455 .
Ag5 Ag4 C1 Ag6 -82.3(4) . .
Ag3A Ag4 C1 Ag6 -55.6(9) 3_455 .
C16 Ag4 C1 Ag5A -167.5(15) 3_455 .
O11 Ag4 C1 Ag5A 44.3(4) 3_465 .
C2 Ag4 C1 Ag5A -163.1(9) . .
C15 Ag4 C1 Ag5A 169.5(6) 3_455 .
Ag3 Ag4 C1 Ag5A -5.4(7) 3_455 .
Ag5 Ag4 C1 Ag5A -14.6(2) . .
Ag3A Ag4 C1 Ag5A 12.1(9) 3_455 .
C16 Ag4 C1 Ag5 -152.8(15) 3_455 .
O11 Ag4 C1 Ag5 59.0(3) 3_465 .
C2 Ag4 C1 Ag5 -148.4(9) . .
C15 Ag4 C1 Ag5 -175.8(5) 3_455 .
Ag5A Ag4 C1 Ag5 14.6(2) . .
Ag3 Ag4 C1 Ag5 9.3(6) 3_455 .
Ag3A Ag4 C1 Ag5 26.8(9) 3_455 .
C16 Ag4 C1 Ag7 -149.4(14) 3_455 .
O11 Ag4 C1 Ag7 62.4(13) 3_465 .
C2 Ag4 C1 Ag7 -145.0(18) . .
C15 Ag4 C1 Ag7 -172.4(11) 3_455 .
Ag5A Ag4 C1 Ag7 18.1(11) . .
Ag3 Ag4 C1 Ag7 12.7(17) 3_455 .
Ag5 Ag4 C1 Ag7 3.4(10) . .
Ag3A Ag4 C1 Ag7 30.2(18) 3_455 .
Ag5A O12 N6 O10 174.4(14) . .
Ag5 O12 N6 O10 -5(2) 3_465 .
Ag5 O12 N6 O10 175.7(13) . .
Ag5A O12 N6 O11 -4.6(16) . .
Ag5 O12 N6 O11 175.6(9) 3_465 .
Ag5 O12 N6 O11 -3.3(14) . .
Ag4 O11 N6 O10 4.6(17) 3_565 .
Ag4 O11 N6 O12 -176.4(10) 3_565 .
Ag6 O16 N8 O18 171.8(13) . .
Ag7 O16 N8 O18 4.5(19) 1_455 .
Ag6 O16 N8 O17 -9(2) . .
Ag7 O16 N8 O17 -175.9(16) 1_455 .
Ag6 C1 C2 C3 75(11) . .
Ag5A C1 C2 C3 -161(10) . .
Ag5 C1 C2 C3 -138(11) . .
Ag7 C1 C2 C3 -30(12) . .
Ag4 C1 C2 C3 166(11) . .
Ag6 C1 C2 Ag4 -90.5(11) . .
Ag5A C1 C2 Ag4 32.8(17) . .
Ag5 C1 C2 Ag4 56.0(13) . .
Ag7 C1 C2 Ag4 164.7(8) . .
C7 C3 C2 C1 145(11) . .
C4 C3 C2 C1 -35(12) . .
C7 C3 C2 Ag4 -50.1(14) . .
C4 C3 C2 Ag4 130.1(9) . .
C16 Ag4 C2 C1 178.5(7) 3_455 .
O11 Ag4 C2 C1 32.0(9) 3_465 .
C15 Ag4 C2 C1 160.9(8) 3_455 .
Ag5A Ag4 C2 C1 -13.0(7) . .
Ag3 Ag4 C2 C1 -78.6(16) 3_455 .
Ag5 Ag4 C2 C1 -23.7(7) . .
Ag3A Ag4 C2 C1 -43(7) 3_455 .
C1 Ag4 C2 C3 -178.3(14) . .
C16 Ag4 C2 C3 0.2(12) 3_455 .
O11 Ag4 C2 C3 -146.3(8) 3_465 .
C15 Ag4 C2 C3 -17.4(10) 3_455 .
Ag5A Ag4 C2 C3 168.7(9) . .
Ag3 Ag4 C2 C3 103.1(13) 3_455 .
Ag5 Ag4 C2 C3 158.0(9) . .
Ag3A Ag4 C2 C3 139(6) 3_455 .
C10 C12 C13 C14 2.5(18) . .
C10 C12 C13 C15 -175.9(11) . .
N2 C14 C13 C12 -3.4(18) . .
N2 C14 C13 C15 175.0(12) . .
N1 C6 C5 C4 0.9(14) . .
C11 C6 C5 C4 178.7(8) . .
N1 C6 C5 C8 -179.1(11) . .
C11 C6 C5 C8 -1.3(14) . .
N1 C6 C5 Ag8A 177.8(7) . .
C11 C6 C5 Ag8A -4.5(11) . .
O1 N3 O3 Ag1 -156.6(18) . .
O2 N3 O3 Ag1 26.3(17) . .
O1 N3 O3 Ag2 -10(2) . 1_655
O2 N3 O3 Ag2 173.1(12) . 1_655
C16 Ag1 O3 N3 42.3(12) . .
O6 Ag1 O3 N3 -158.1(10) 3_545 .
Ag3 Ag1 O3 N3 109.0(10) . .
Ag2 Ag1 O3 N3 -39(2) . .
Ag3A Ag1 O3 N3 104.2(11) . .
C16 Ag1 O3 Ag2 -85.3(9) . 1_655
O6 Ag1 O3 Ag2 74.3(8) 3_545 1_655
Ag3 Ag1 O3 Ag2 -18.7(10) . 1_655
Ag2 Ag1 O3 Ag2 -166.4(7) . 1_655
Ag3A Ag1 O3 Ag2 -23.5(12) . 1_655
Ag3 O7 N5 O9 -165.9(11) . .
Ag3 O7 N5 O8 9.7(13) . .
Ag3A O8 N5 O9 164.1(11) . .
Ag3A O8 N5 O7 -11.7(12) . .
C8 C5 C4 C3 178.7(13) . .
C6 C5 C4 C3 -1.3(15) . .
Ag8A C5 C4 C3 -177.7(8) . .
C7 C3 C4 C5 1.9(16) . .
C2 C3 C4 C5 -178.3(10) . .
O5 N4 O6 Ag1 -21.5(17) . 3_445
O4 N4 O6 Ag1 160.5(13) . 3_445
O5 N4 O6 Ag8A -158.2(12) . 4_645
O4 N4 O6 Ag8A 24(2) . 4_645
O5 N4 O4 Ag2 15(2) . .
O6 N4 O4 Ag2 -166.7(12) . .
C16 Ag2 O4 N4 -59.2(15) . .
O3 Ag2 O4 N4 122.2(13) 1_455 .
Ag3A Ag2 O4 N4 -19.7(14) . .
Ag3 Ag2 O4 N4 -29.2(13) . .
Ag1 Ag2 O4 N4 -87.9(13) . .
C4 C5 C8 Ag8A 129(12) . .
C6 C5 C8 Ag8A -51(13) . .
C4 C5 C8 C9 179.8(14) . .
C6 C5 C8 C9 0(2) . .
Ag8A C5 C8 C9 51(12) . .
N2 C11 C10 C9 -179.8(12) . .
C6 C11 C10 C9 -2.0(16) . .
N2 C11 C10 C12 -1.2(15) . .
C6 C11 C10 C12 176.5(9) . .
N2 C11 C10 Ag8A -176.7(8) . .
C6 C11 C10 Ag8A 1.1(12) . .
C13 C12 C10 C9 178.2(13) . .
C13 C12 C10 C11 -0.3(16) . .
C13 C12 C10 Ag8A 174.7(9) . .
C5 C8 C9 Ag8A -171(2) . .
Ag8A C8 C9 C10 172(2) . .
C5 C8 C9 C10 1(3) . .
C11 C10 C9 Ag8A 40(11) . .
C12 C10 C9 Ag8A -139(10) . .
C11 C10 C9 C8 1(2) . .
C12 C10 C9 C8 -177.8(14) . .
Ag8A C10 C9 C8 -39(10) . .
C12 C13 C15 C16 -141(14) . .
C14 C13 C15 C16 40(15) . .
C12 C13 C15 Ag4 45.9(14) . 3
C14 C13 C15 Ag4 -132.4(11) . 3
C13 C15 C16 Ag3 148(13) . .
Ag4 C15 C16 Ag3 -38.8(19) 3 .
C13 C15 C16 Ag3A 128(14) . .
Ag4 C15 C16 Ag3A -58.4(17) 3 .
C13 C15 C16 Ag1 -62(15) . .
Ag4 C15 C16 Ag1 111.1(10) 3 .
C13 C15 C16 Ag2 36(15) . .
Ag4 C15 C16 Ag2 -151.0(8) 3 .
C13 C15 C16 Ag4 -173(14) . 3
Ag3A Ag3 C16 C15 -62(3) . .
O7 Ag3 C16 C15 113(3) . .
Ag1 Ag3 C16 C15 156(2) . .
Ag2 Ag3 C16 C15 -120(2) . .
Ag4 Ag3 C16 C15 39(2) 3 .
O7 Ag3 C16 Ag3A 176(4) . .
Ag1 Ag3 C16 Ag3A -142(2) . .
Ag2 Ag3 C16 Ag3A -58(2) . .
Ag4 Ag3 C16 Ag3A 101(2) 3 .
Ag3A Ag3 C16 Ag1 142(2) . .
O7 Ag3 C16 Ag1 -42(2) . .
Ag2 Ag3 C16 Ag1 84.2(4) . .
Ag4 Ag3 C16 Ag1 -117.0(5) 3 .
Ag3A Ag3 C16 Ag2 58(2) . .
O7 Ag3 C16 Ag2 -126.3(19) . .
Ag1 Ag3 C16 Ag2 -84.2(4) . .
Ag4 Ag3 C16 Ag2 158.9(5) 3 .
Ag3A Ag3 C16 Ag4 -101(2) . 3
O7 Ag3 C16 Ag4 75(2) . 3
Ag1 Ag3 C16 Ag4 117.0(5) . 3
Ag2 Ag3 C16 Ag4 -158.9(5) . 3
Ag3 Ag3A C16 C15 134(3) . .
O8 Ag3A C16 C15 6(5) . .
Ag2 Ag3A C16 C15 -106.6(19) . .
Ag4 Ag3A C16 C15 57.3(17) 3 .
Ag1 Ag3A C16 C15 171(2) . .
O8 Ag3A C16 Ag3 -128(5) . .
Ag2 Ag3A C16 Ag3 119(2) . .
Ag4 Ag3A C16 Ag3 -77(2) 3 .
Ag1 Ag3A C16 Ag3 37(2) . .
Ag3 Ag3A C16 Ag1 -37(2) . .
O8 Ag3A C16 Ag1 -165(3) . .
Ag2 Ag3A C16 Ag1 82.0(4) . .
Ag4 Ag3A C16 Ag1 -114.2(5) 3 .
Ag3 Ag3A C16 Ag2 -119(2) . .
O8 Ag3A C16 Ag2 113(3) . .
Ag4 Ag3A C16 Ag2 163.8(5) 3 .
Ag1 Ag3A C16 Ag2 -82.0(4) . .
Ag3 Ag3A C16 Ag4 77(2) . 3
O8 Ag3A C16 Ag4 -51(3) . 3
Ag2 Ag3A C16 Ag4 -163.8(5) . 3
Ag1 Ag3A C16 Ag4 114.2(5) . 3
O6 Ag1 C16 C15 161.3(11) 3_545 .
O3 Ag1 C16 C15 -50.0(14) . .
Ag3 Ag1 C16 C15 -165.5(15) . .
Ag2 Ag1 C16 C15 113.4(13) . .
Ag3A Ag1 C16 C15 -173.6(16) . .
O6 Ag1 C16 Ag3 -33.3(8) 3_545 .
O3 Ag1 C16 Ag3 115.5(5) . .
Ag2 Ag1 C16 Ag3 -81.1(3) . .
Ag3A Ag1 C16 Ag3 -8.2(5) . .
O6 Ag1 C16 Ag3A -25.1(9) 3_545 .
O3 Ag1 C16 Ag3A 123.7(7) . .
Ag3 Ag1 C16 Ag3A 8.2(5) . .
Ag2 Ag1 C16 Ag3A -73.0(6) . .
O6 Ag1 C16 Ag2 47.8(7) 3_545 .
O3 Ag1 C16 Ag2 -163.4(4) . .
Ag3 Ag1 C16 Ag2 81.1(3) . .
Ag3A Ag1 C16 Ag2 73.0(6) . .
O6 Ag1 C16 Ag4 -106.8(7) 3_545 3
O3 Ag1 C16 Ag4 42.0(7) . 3
Ag3 Ag1 C16 Ag4 -73.5(4) . 3
Ag2 Ag1 C16 Ag4 -154.6(6) . 3
Ag3A Ag1 C16 Ag4 -81.7(7) . 3
O4 Ag2 C16 C15 -166.0(10) . .
O3 Ag2 C16 C15 12.0(14) 1_455 .
Ag3A Ag2 C16 C15 140.5(14) . .
Ag3 Ag2 C16 C15 152.3(13) . .
Ag1 Ag2 C16 C15 -125.5(13) . .
O4 Ag2 C16 Ag3 41.7(7) . .
O3 Ag2 C16 Ag3 -140.4(5) 1_455 .
Ag3A Ag2 C16 Ag3 -11.8(5) . .
Ag1 Ag2 C16 Ag3 82.2(3) . .
O4 Ag2 C16 Ag3A 53.5(8) . .
O3 Ag2 C16 Ag3A -128.6(7) 1_455 .
Ag3 Ag2 C16 Ag3A 11.8(5) . .
Ag1 Ag2 C16 Ag3A 94.0(6) . .
O4 Ag2 C16 Ag1 -40.5(7) . .
O3 Ag2 C16 Ag1 137.4(5) 1_455 .
Ag3A Ag2 C16 Ag1 -94.0(6) . .
Ag3 Ag2 C16 Ag1 -82.2(3) . .
O4 Ag2 C16 Ag4 87.3(12) . 3
O3 Ag2 C16 Ag4 -94.7(11) 1_455 3
Ag3A Ag2 C16 Ag4 33.8(10) . 3
Ag3 Ag2 C16 Ag4 45.6(9) . 3
Ag1 Ag2 C16 Ag4 127.8(12) . 3
Ag8 O13 N7 O14 -168.2(10) 2_764 .
Ag6 O13 N7 O14 -17.6(13) . .
Ag8 O13 N7 O15 13.1(19) 2_764 .
Ag6 O13 N7 O15 163.7(12) . .
O14 N7 O15 Ag7 13.5(18) . 3_465
O13 N7 O15 Ag7 -167.9(10) . 3_465
N2 C9A Ag8 C8A -2(13) . .
N2 C9A Ag8 O13 -164(13) . 2_765
C8A C9A Ag8 O13 -161(2) . 2_765
N2 C9A Ag8 N1 -3(13) . .
C8A C9A Ag8 N1 -1(2) . .
C8A C9A Ag8 N2 2(13) . .
C7 N1 Ag8 C8A 48(96) . .
C6 N1 Ag8 C8A -130(96) . .
C7 N1 Ag8 C9A -179.8(17) . .
C6 N1 Ag8 C9A 2.2(16) . .
C8A N1 Ag8 C9A 132(96) . .
C7 N1 Ag8 O13 -48.9(14) . 2_765
C6 N1 Ag8 O13 133.1(9) . 2_765
C8A N1 Ag8 O13 -97(96) . 2_765
C7 N1 Ag8 N2 179.9(10) . .
C6 N1 Ag8 N2 1.9(7) . .
C8A N1 Ag8 N2 131(96) . .
C9A N2 Ag8 C8A 178(14) . .
C14 N2 Ag8 C8A 179(3) . .
C11 N2 Ag8 C8A -2(2) . .
C14 N2 Ag8 C9A 2(13) . .
C11 N2 Ag8 C9A -179(14) . .
C9A N2 Ag8 O13 17(14) . 2_765
C14 N2 Ag8 O13 19.0(12) . 2_765
C11 N2 Ag8 O13 -162.0(7) . 2_765
C9A N2 Ag8 N1 176(14) . .
C14 N2 Ag8 N1 178.1(11) . .
C11 N2 Ag8 N1 -2.8(7) . .
C10 C9 Ag8A C8 -43(10) . .
C8 C9 Ag8A C10 43(10) . .
C8 C9 Ag8A C5 4.1(10) . .
C10 C9 Ag8A C5 -39(10) . .
C8 C9 Ag8A O6 -118.0(19) . 4_654
C10 C9 Ag8A O6 -161(9) . 4_654
C5 C8 Ag8A C9 56(13) . .
C9 C8 Ag8A C10 -4.1(10) . .
C5 C8 Ag8A C10 52(12) . .
C9 C8 Ag8A C5 -56(13) . .
C9 C8 Ag8A O6 147.0(11) . 4_654
C5 C8 Ag8A O6 -157(12) . 4_654
C11 C10 Ag8A C9 -142(11) . .
C12 C10 Ag8A C9 43(10) . .
C9 C10 Ag8A C8 136(11) . .
C11 C10 Ag8A C8 -6.4(12) . .
C12 C10 Ag8A C8 178.7(14) . .
C9 C10 Ag8A C5 140(11) . .
C11 C10 Ag8A C5 -2.4(7) . .
C12 C10 Ag8A C5 -177.3(10) . .
C9 C10 Ag8A O6 22(11) . 4_654
C11 C10 Ag8A O6 -120.1(9) . 4_654
C12 C10 Ag8A O6 65.0(14) . 4_654
C4 C5 Ag8A C9 -176.2(13) . .
C8 C5 Ag8A C9 -123(13) . .
C6 C5 Ag8A C9 7.4(11) . .
C4 C5 Ag8A C8 -53(13) . .
C6 C5 Ag8A C8 130(13) . .
C4 C5 Ag8A C10 180.0(9) . .
C8 C5 Ag8A C10 -127(13) . .
C6 C5 Ag8A C10 3.5(7) . .
C4 C5 Ag8A O6 -29.1(10) . 4_654
C8 C5 Ag8A O6 24(13) . 4_654
C6 C5 Ag8A O6 154.4(7) . 4_654
C1 Ag5 Ag5A O12 168.3(10) . .
O12 Ag5 Ag5A O12 -44(5) 3_565 .
Ag7 Ag5 Ag5A O12 -142.8(7) . .
Ag6 Ag5 Ag5A O12 -161.7(19) . .
Ag4 Ag5 Ag5A O12 115.2(10) . .
O12 Ag5 Ag5A C1 147(5) 3_565 .
O12 Ag5 Ag5A C1 -168.3(10) . .
Ag7 Ag5 Ag5A C1 48.9(4) . .
Ag6 Ag5 Ag5A C1 30.1(11) . .
Ag4 Ag5 Ag5A C1 -53.1(4) . .
C1 Ag5 Ag5A Ag6 -30.1(11) . .
O12 Ag5 Ag5A Ag6 117(4) 3_565 .
O12 Ag5 Ag5A Ag6 161.7(19) . .
Ag7 Ag5 Ag5A Ag6 18.9(13) . .
Ag4 Ag5 Ag5A Ag6 -83.1(11) . .
C1 Ag5 Ag5A Ag4 53.1(4) . .
O12 Ag5 Ag5A Ag4 -160(4) 3_565 .
O12 Ag5 Ag5A Ag4 -115.2(10) . .
Ag7 Ag5 Ag5A Ag4 102.0(4) . .
Ag6 Ag5 Ag5A Ag4 83.1(11) . .
C1 Ag5 Ag5A Ag7 -48.9(4) . .
O12 Ag5 Ag5A Ag7 98(5) 3_565 .
O12 Ag5 Ag5A Ag7 142.8(7) . .
Ag6 Ag5 Ag5A Ag7 -18.9(13) . .
Ag4 Ag5 Ag5A Ag7 -102.0(4) . .
N6 O12 Ag5A Ag5 5.8(19) . .
Ag5 O12 Ag5A Ag5 -174.4(13) 3_465 .
N6 O12 Ag5A C1 147.9(18) . .
Ag5 O12 Ag5A C1 -32(2) 3_465 .
Ag5 O12 Ag5A C1 142(3) . .
N6 O12 Ag5A Ag6 -158.2(10) . .
Ag5 O12 Ag5A Ag6 21.6(9) 3_465 .
Ag5 O12 Ag5A Ag6 -164.0(17) . .
N6 O12 Ag5A Ag4 113.8(11) . .
Ag5 O12 Ag5A Ag4 -66.4(7) 3_465 .
Ag5 O12 Ag5A Ag4 108.0(14) . .
N6 O12 Ag5A Ag7 -78.9(15) . .
Ag5 O12 Ag5A Ag7 100.9(9) 3_465 .
Ag5 O12 Ag5A Ag7 -84.7(15) . .
C2 C1 Ag5A Ag5 72(2) . .
Ag6 C1 Ag5A Ag5 -150.8(12) . .
Ag7 C1 Ag5A Ag5 -67.9(11) . .
Ag4 C1 Ag5A Ag5 105.0(11) . .
C2 C1 Ag5A O12 -73(3) . .
Ag6 C1 Ag5A O12 64(2) . .
Ag5 C1 Ag5A O12 -145(3) . .
Ag7 C1 Ag5A O12 147(2) . .
Ag4 C1 Ag5A O12 -40(2) . .
C2 C1 Ag5A Ag6 -137.3(19) . .
Ag5 C1 Ag5A Ag6 150.8(12) . .
Ag7 C1 Ag5A Ag6 82.9(3) . .
Ag4 C1 Ag5A Ag6 -104.2(4) . .
C2 C1 Ag5A Ag4 -33.1(17) . .
Ag6 C1 Ag5A Ag4 104.2(4) . .
Ag5 C1 Ag5A Ag4 -105.0(11) . .
Ag7 C1 Ag5A Ag4 -172.9(4) . .
C2 C1 Ag5A Ag7 139.8(19) . .
Ag6 C1 Ag5A Ag7 -82.9(3) . .
Ag5 C1 Ag5A Ag7 67.9(11) . .
Ag4 C1 Ag5A Ag7 172.9(4) . .
C1 Ag6 Ag5A Ag5 38.3(15) . .
O16 Ag6 Ag5A Ag5 158.8(14) . .
O13 Ag6 Ag5A Ag5 -103.7(15) . .
Ag7 Ag6 Ag5A Ag5 -19.9(15) . .
C1 Ag6 Ag5A O12 -160.7(8) . .
O16 Ag6 Ag5A O12 -40.2(9) . .
O13 Ag6 Ag5A O12 57.2(7) . .
Ag7 Ag6 Ag5A O12 141.0(6) . .
Ag5 Ag6 Ag5A O12 161(2) . .
O16 Ag6 Ag5A C1 120.5(7) . .
O13 Ag6 Ag5A C1 -142.1(5) . .
Ag7 Ag6 Ag5A C1 -58.3(4) . .
Ag5 Ag6 Ag5A C1 -38.3(15) . .
C1 Ag6 Ag5A Ag4 -53.9(4) . .
O16 Ag6 Ag5A Ag4 66.6(6) . .
O13 Ag6 Ag5A Ag4 164.1(3) . .
Ag7 Ag6 Ag5A Ag4 -112.1(2) . .
Ag5 Ag6 Ag5A Ag4 -92.2(15) . .
C1 Ag6 Ag5A Ag7 58.3(4) . .
O16 Ag6 Ag5A Ag7 178.7(5) . .
O13 Ag6 Ag5A Ag7 -83.8(3) . .
Ag5 Ag6 Ag5A Ag7 19.9(15) . .
C1 Ag4 Ag5A Ag5 -75.7(11) . .
C16 Ag4 Ag5A Ag5 99.3(12) 3_455 .
O11 Ag4 Ag5A Ag5 157.4(12) 3_465 .
C2 Ag4 Ag5A Ag5 -67.3(11) . .
C15 Ag4 Ag5A Ag5 145(2) 3_455 .
Ag3 Ag4 Ag5A Ag5 101.3(11) 3_455 .
Ag3A Ag4 Ag5A Ag5 110.8(11) 3_455 .
C1 Ag4 Ag5A O12 167.1(7) . .
C16 Ag4 Ag5A O12 -17.9(9) 3_455 .
O11 Ag4 Ag5A O12 40.1(5) 3_465 .
C2 Ag4 Ag5A O12 175.5(6) . .
C15 Ag4 Ag5A O12 27(2) 3_455 .
Ag3 Ag4 Ag5A O12 -16.0(5) 3_455 .
Ag5 Ag4 Ag5A O12 -117.2(13) . .
Ag3A Ag4 Ag5A O12 -6.4(6) 3_455 .
C16 Ag4 Ag5A C1 175.0(6) 3_455 .
O11 Ag4 Ag5A C1 -126.9(5) 3_465 .
C2 Ag4 Ag5A C1 8.4(5) . .
C15 Ag4 Ag5A C1 -140(2) 3_455 .
Ag3 Ag4 Ag5A C1 177.0(4) 3_455 .
Ag5 Ag4 Ag5A C1 75.7(11) . .
Ag3A Ag4 Ag5A C1 -173.5(5) 3_455 .
C1 Ag4 Ag5A Ag6 52.2(4) . .
C16 Ag4 Ag5A Ag6 -132.8(6) 3_455 .
O11 Ag4 Ag5A Ag6 -74.7(3) 3_465 .
C2 Ag4 Ag5A Ag6 60.6(3) . .
C15 Ag4 Ag5A Ag6 -88(2) 3_455 .
Ag3 Ag4 Ag5A Ag6 -130.79(18) 3_455 .
Ag5 Ag4 Ag5A Ag6 127.9(12) . .
Ag3A Ag4 Ag5A Ag6 -121.3(4) 3_455 .
C1 Ag4 Ag5A Ag7 -5.5(3) . .
C16 Ag4 Ag5A Ag7 169.5(5) 3_455 .
O11 Ag4 Ag5A Ag7 -132.5(4) 3_465 .
C2 Ag4 Ag5A Ag7 2.9(4) . .
C15 Ag4 Ag5A Ag7 -145(2) 3_455 .
Ag3 Ag4 Ag5A Ag7 171.5(2) 3_455 .
Ag5 Ag4 Ag5A Ag7 70.2(10) . .
Ag3A Ag4 Ag5A Ag7 -179.0(4) 3_455 .
C1 Ag7 Ag5A Ag5 99.4(11) . .
O15 Ag7 Ag5A Ag5 -94.2(11) 3_565 .
O16 Ag7 Ag5A Ag5 -4.4(12) 1_655 .
Ag6 Ag7 Ag5A Ag5 163.4(12) . .
C1 Ag7 Ag5A O12 -161.6(11) . .
O15 Ag7 Ag5A O12 4.7(10) 3_565 .
O16 Ag7 Ag5A O12 94.5(9) 1_655 .
Ag5 Ag7 Ag5A O12 98.9(14) . .
Ag6 Ag7 Ag5A O12 -97.7(9) . .
O15 Ag7 Ag5A C1 166.4(6) 3_565 .
O16 Ag7 Ag5A C1 -103.9(5) 1_655 .
Ag5 Ag7 Ag5A C1 -99.4(11) . .
Ag6 Ag7 Ag5A C1 64.0(4) . .
C1 Ag7 Ag5A Ag6 -64.0(4) . .
O15 Ag7 Ag5A Ag6 102.4(4) 3_565 .
O16 Ag7 Ag5A Ag6 -167.8(4) 1_655 .
Ag5 Ag7 Ag5A Ag6 -163.4(12) . .
C1 Ag7 Ag5A Ag4 6.0(4) . .
O15 Ag7 Ag5A Ag4 172.4(5) 3_565 .
O16 Ag7 Ag5A Ag4 -97.9(4) 1_655 .
Ag5 Ag7 Ag5A Ag4 -93.5(11) . .
Ag6 Ag7 Ag5A Ag4 69.9(2) . .
O13 Ag8 C8A C9A 134(5) 2_765 .
N1 Ag8 C8A C9A 48(96) . .
N2 Ag8 C8A C9A -0.3(15) . .
C9A Ag8 C8A N1 -48(96) . .
O13 Ag8 C8A N1 86(97) 2_765 .
N2 Ag8 C8A N1 -48(96) . .
N2 C9A C8A Ag8 179(3) . .
Ag8 C9A C8A N1 178(4) . .
N2 C9A C8A N1 -3(5) . .
C7 N1 C8A Ag8 -132(95) . .
C6 N1 C8A Ag8 51(96) . .
C7 N1 C8A C9A -179(2) . .
C6 N1 C8A C9A 4(4) . .
Ag8 N1 C8A C9A -47(94) . .
